data_4514021
loop_
_publ_author_name
'Huang, Yaodong'
'Li, Huimin'
'Li, Ziyan'
'Zhang, Yan'
'Cao, Wenwen'
'Wang, Luyuan'
'Liu, Shuxue'

_publ_section_title
;
 Unusual C-I&#x00B7;&#x00B7;&#x00B7;O Halogen Bonding in Triazole
 Derivatives: Gelation Solvents at Two Extremes of Polarity and Formation
 of Superorganogels.
;
_journal_issue 1
_journal_name_full 'Langmuir : the ACS journal of surfaces and colloids'
_journal_page_first 311
_journal_page_last 321
_journal_paper_doi 10.1021/acs.langmuir.6b03691
_journal_volume 33
_journal_year 2017
_chemical_formula_sum 'C18 H17 N3 O3'
_chemical_formula_weight 323.35
_chemical_name_systematic
; 
 ? 
;
_space_group_IT_number 33
_symmetry_cell_setting orthorhombic
_symmetry_space_group_name_Hall 'P 2c -2n'
_symmetry_space_group_name_H-M 'P n a 21'
_atom_sites_solution_hydrogens geom
_atom_sites_solution_primary direct
_atom_sites_solution_secondary difmap
_audit_creation_method SHELXL-97
_cell_angle_alpha 90.00
_cell_angle_beta 90.00
_cell_angle_gamma 90.00
_cell_formula_units_Z 12
_cell_length_a 24.807(3)
_cell_length_b 5.7253(8)
_cell_length_c 32.699(4)
_cell_measurement_reflns_used 10268
_cell_measurement_temperature 113(2)
_cell_measurement_theta_max 27.5
_cell_measurement_theta_min 3.5
_cell_volume 4644.2(10)
_computing_cell_refinement 'CrystalClear-SM Expert 2.1 b42'
_computing_data_collection 'CrystalClear-SM Expert 2.1 b42 (Rigaku, 2015)'
_computing_data_reduction 'CrystalClear-SM Expert 2.1 b42'
_computing_molecular_graphics 'CrystalStructure 4.1'
_computing_publication_material 'CrystalStructure 4.1 (Rigaku, 2014)'
_computing_structure_refinement 'SHELXL-97 (Sheldrick, 1997)'
_computing_structure_solution 'SHELXS-97 (Sheldrick, 1990)'
_diffrn_ambient_temperature 113(2)
_diffrn_detector_area_resol_mean 5.814
_diffrn_measured_fraction_theta_full 0.993
_diffrn_measured_fraction_theta_max 0.993
_diffrn_measurement_device_type 'Rigaku XtaLAB P200'
_diffrn_measurement_method '\w and \f scans'
_diffrn_radiation_monochromator multilayer
_diffrn_radiation_source 'rotating anode'
_diffrn_radiation_type MoK\a
_diffrn_radiation_wavelength 0.71073
_diffrn_reflns_av_R_equivalents 0.0382
_diffrn_reflns_av_sigmaI/netI 0.0346
_diffrn_reflns_limit_h_max 32
_diffrn_reflns_limit_h_min -32
_diffrn_reflns_limit_k_max 7
_diffrn_reflns_limit_k_min -7
_diffrn_reflns_limit_l_max 41
_diffrn_reflns_limit_l_min -42
_diffrn_reflns_number 43624
_diffrn_reflns_theta_full 27.52
_diffrn_reflns_theta_max 27.52
_diffrn_reflns_theta_min 3.28
_diffrn_standards_decay_% 0
_diffrn_standards_interval_count 0
_diffrn_standards_interval_time 0
_diffrn_standards_number 0
_exptl_absorpt_coefficient_mu 0.097
_exptl_absorpt_correction_T_max 0.9885
_exptl_absorpt_correction_T_min 0.9809
_exptl_absorpt_correction_type multi-scan
_exptl_absorpt_process_details 'REQAB (Rigaku, 1998)'
_exptl_crystal_colour Colorless
_exptl_crystal_density_diffrn 1.387
_exptl_crystal_density_method 'not measured'
_exptl_crystal_description Prism
_exptl_crystal_F_000 2040
_exptl_crystal_size_max 0.20
_exptl_crystal_size_mid 0.18
_exptl_crystal_size_min 0.12
_refine_diff_density_max 0.252
_refine_diff_density_min -0.170
_refine_diff_density_rms 0.040
_refine_ls_abs_structure_details 'Flack H D (1983), Acta Cryst. A39, 876-881'
_refine_ls_abs_structure_Flack 1.0(6)
_refine_ls_extinction_method none
_refine_ls_goodness_of_fit_ref 1.027
_refine_ls_hydrogen_treatment constr
_refine_ls_matrix_type full
_refine_ls_number_parameters 655
_refine_ls_number_reflns 9941
_refine_ls_number_restraints 1
_refine_ls_restrained_S_all 1.027
_refine_ls_R_factor_all 0.0428
_refine_ls_R_factor_gt 0.0377
_refine_ls_shift/su_max 0.001
_refine_ls_shift/su_mean 0.000
_refine_ls_structure_factor_coef Fsqd
_refine_ls_weighting_details 'calc w=1/[\s^2^(Fo^2^)+(0.0662P)^2^+0.2191P] where P=(Fo^2^+2Fc^2^)/3'
_refine_ls_weighting_scheme calc
_refine_ls_wR_factor_gt 0.0989
_refine_ls_wR_factor_ref 0.1032
_reflns_number_gt 9097
_reflns_number_total 9941
_reflns_threshold_expression >2sigma(I)
_cod_data_source_file la6b03691_si_001.cif
_cod_data_source_block m20151124a1
_cod_depositor_comments
;
The following automatic conversions were performed:

'_symmetry_cell_setting' value 'Orthorhombic' changed to
'orthorhombic' according to
/usr/data/users/saulius/crontab/automatic-downloads/current/ACS/lib/dictionaries/cif_core.dic
dictionary named 'cif_core.dic' version 2.4.2 from 2011-04-26.

'_exptl_absorpt_correction_type' value 'MULTI-SCAN' changed to
'multi-scan' according to
/usr/data/users/saulius/crontab/automatic-downloads/current/ACS/lib/dictionaries/cif_core.dic
dictionary named 'cif_core.dic' version 2.4.2 from 2011-04-26.

'_refine_ls_hydrogen_treatment' value 'CONSTR' changed to 'constr'
according to
/usr/data/users/saulius/crontab/automatic-downloads/current/ACS/lib/dictionaries/cif_core.dic
dictionary named 'cif_core.dic' version 2.4.2 from 2011-04-26.

Automatic conversion script
Id: cif_fix_values 4268 2015-11-12 08:31:59Z antanas 
;
_cod_original_cell_volume 4644.1(10)
_cod_original_sg_symbol_H-M Pna2(1)
_cod_database_code 4514021

loop_
_symmetry_equiv_pos_as_xyz
'x, y, z'
'-x, -y, z+1/2'
'x+1/2, -y+1/2, z'
'-x+1/2, y+1/2, z+1/2'

loop_
_atom_site_label
_atom_site_type_symbol
_atom_site_fract_x
_atom_site_fract_y
_atom_site_fract_z
_atom_site_U_iso_or_equiv
_atom_site_adp_type
_atom_site_occupancy
_atom_site_symmetry_multiplicity
_atom_site_calc_flag
_atom_site_refinement_flags
O1 O 0.98018(5) 0.5039(2) 0.52786(3) 0.0278(3) Uani 1 1 d .
O2 O 1.07090(5) 0.9126(2) 0.93543(4) 0.0328(3) Uani 1 1 d .
O3 O 1.08011(5) 1.2792(2) 0.91261(4) 0.0278(3) Uani 1 1 d .
O4 O 0.34001(4) 0.48151(19) 0.01889(3) 0.0254(3) Uani 1 1 d .
O5 O 0.26998(5) 0.0887(2) 0.42350(4) 0.0325(3) Uani 1 1 d .
O6 O 0.26265(5) -0.2812(2) 0.40204(4) 0.0288(3) Uani 1 1 d .
O7 O 0.18722(4) -0.0033(2) 0.02644(3) 0.0260(3) Uani 1 1 d .
O8 O 0.09632(5) 0.4156(2) 0.43530(4) 0.0326(3) Uani 1 1 d .
O9 O 0.08584(5) 0.7773(2) 0.41039(4) 0.0267(3) Uani 1 1 d .
N1 N 0.90183(5) 0.7324(2) 0.71041(4) 0.0211(3) Uani 1 1 d .
N2 N 0.89873(5) 0.9657(2) 0.70713(4) 0.0256(3) Uani 1 1 d .
N3 N 0.92764(5) 1.0543(2) 0.73727(4) 0.0237(3) Uani 1 1 d .
N4 N 0.43755(5) 0.2634(2) 0.19735(4) 0.0204(3) Uani 1 1 d .
N5 N 0.44132(5) 0.0296(2) 0.19386(4) 0.0237(3) Uani 1 1 d .
N6 N 0.41557(5) -0.0604(2) 0.22547(4) 0.0225(3) Uani 1 1 d .
N7 N 0.26552(5) 0.2042(2) 0.21070(4) 0.0211(3) Uani 1 1 d .
N8 N 0.26959(5) 0.4379(2) 0.20705(4) 0.0242(3) Uani 1 1 d .
N9 N 0.24216(5) 0.5302(2) 0.23741(4) 0.0225(3) Uani 1 1 d .
C1 C 0.89949(6) 0.7325(3) 0.61100(5) 0.0236(3) Uani 1 1 d .
H1 H 0.8789 0.8690 0.6164 0.028 Uiso 1 1 calc R
C2 C 0.92556(6) 0.7088(3) 0.57373(5) 0.0254(4) Uani 1 1 d .
H2 H 0.9228 0.8288 0.5538 0.031 Uiso 1 1 calc R
C3 C 0.95570(6) 0.5097(3) 0.56560(5) 0.0208(3) Uani 1 1 d .
C4 C 0.95964(6) 0.3339(3) 0.59463(5) 0.0226(3) Uani 1 1 d .
H4 H 0.9801 0.1972 0.5892 0.027 Uiso 1 1 calc R
C5 C 0.93313(6) 0.3606(3) 0.63204(5) 0.0223(3) Uani 1 1 d .
H5 H 0.9358 0.2403 0.6519 0.027 Uiso 1 1 calc R
C6 C 0.90313(6) 0.5580(3) 0.64080(5) 0.0206(3) Uani 1 1 d .
C7 C 0.87349(6) 0.5824(3) 0.68083(5) 0.0231(3) Uani 1 1 d .
H7A H 0.8373 0.6486 0.6755 0.028 Uiso 1 1 calc R
H7B H 0.8685 0.4255 0.6930 0.028 Uiso 1 1 calc R
C8 C 0.93229(6) 0.6688(3) 0.74257(5) 0.0207(3) Uani 1 1 d .
H8 H 0.9406 0.5148 0.7514 0.025 Uiso 1 1 calc R
C9 C 0.94872(6) 0.8763(3) 0.75997(5) 0.0195(3) Uani 1 1 d .
C10 C 0.98035(6) 0.9213(3) 0.79698(5) 0.0197(3) Uani 1 1 d .
C11 C 1.00720(6) 1.1335(3) 0.80233(5) 0.0211(3) Uani 1 1 d .
H11 H 1.0070 1.2464 0.7810 0.025 Uiso 1 1 calc R
C12 C 1.03428(6) 1.1804(3) 0.83868(5) 0.0206(3) Uani 1 1 d .
H12 H 1.0518 1.3265 0.8423 0.025 Uiso 1 1 calc R
C13 C 1.03580(6) 1.0138(3) 0.86991(5) 0.0218(3) Uani 1 1 d .
C14 C 1.01037(6) 0.7991(3) 0.86419(5) 0.0234(3) Uani 1 1 d .
H14 H 1.0119 0.6835 0.8850 0.028 Uiso 1 1 calc R
C15 C 0.98285(6) 0.7541(3) 0.82818(5) 0.0230(3) Uani 1 1 d .
H15 H 0.9654 0.6078 0.8246 0.028 Uiso 1 1 calc R
C16 C 1.06411(6) 1.0576(3) 0.90916(5) 0.0230(3) Uani 1 1 d .
C17 C 1.10671(7) 1.3407(3) 0.95028(5) 0.0319(4) Uani 1 1 d .
H17A H 1.0824 1.3110 0.9733 0.048 Uiso 1 1 calc R
H17B H 1.1164 1.5067 0.9497 0.048 Uiso 1 1 calc R
H17C H 1.1394 1.2464 0.9534 0.048 Uiso 1 1 calc R
C18 C 1.00900(7) 0.2981(3) 0.51704(6) 0.0323(4) Uani 1 1 d .
H18A H 1.0365 0.2660 0.5378 0.048 Uiso 1 1 calc R
H18B H 1.0264 0.3205 0.4904 0.048 Uiso 1 1 calc R
H18C H 0.9839 0.1661 0.5155 0.048 Uiso 1 1 calc R
C19 C 0.42633(6) 0.2572(3) 0.09895(5) 0.0231(3) Uani 1 1 d .
H19 H 0.4468 0.1197 0.1039 0.028 Uiso 1 1 calc R
C20 C 0.39709(6) 0.2774(3) 0.06316(5) 0.0242(3) Uani 1 1 d .
H20 H 0.3975 0.1542 0.0437 0.029 Uiso 1 1 calc R
C21 C 0.36698(6) 0.4783(3) 0.05556(5) 0.0199(3) Uani 1 1 d .
C22 C 0.36567(6) 0.6567(3) 0.08419(5) 0.0216(3) Uani 1 1 d .
H22 H 0.3448 0.7930 0.0794 0.026 Uiso 1 1 calc R
C23 C 0.39556(6) 0.6337(3) 0.12039(5) 0.0225(3) Uani 1 1 d .
H23 H 0.3948 0.7557 0.1401 0.027 Uiso 1 1 calc R
C24 C 0.42623(6) 0.4361(3) 0.12791(5) 0.0208(3) Uani 1 1 d .
C25 C 0.46088(6) 0.4168(3) 0.16589(5) 0.0242(3) Uani 1 1 d .
H25A H 0.4968 0.3560 0.1581 0.029 Uiso 1 1 calc R
H25B H 0.4660 0.5746 0.1776 0.029 Uiso 1 1 calc R
C26 C 0.40971(6) 0.3233(3) 0.23099(5) 0.0208(3) Uani 1 1 d .
H26 H 0.4015 0.4764 0.2403 0.025 Uiso 1 1 calc R
C27 C 0.39570(6) 0.1160(3) 0.24906(5) 0.0200(3) Uani 1 1 d .
C28 C 0.36475(6) 0.0693(3) 0.28655(5) 0.0192(3) Uani 1 1 d .
C29 C 0.36212(6) 0.2375(3) 0.31751(5) 0.0230(3) Uani 1 1 d .
H29 H 0.3800 0.3828 0.3140 0.028 Uiso 1 1 calc R
C30 C 0.33363(7) 0.1944(3) 0.35321(5) 0.0246(4) Uani 1 1 d .
H30 H 0.3317 0.3106 0.3739 0.029 Uiso 1 1 calc R
C31 C 0.30781(6) -0.0194(3) 0.35871(5) 0.0214(3) Uani 1 1 d .
C32 C 0.30961(6) -0.1867(3) 0.32789(5) 0.0221(3) Uani 1 1 d .
H32 H 0.2915 -0.3316 0.3314 0.027 Uiso 1 1 calc R
C33 C 0.33776(6) -0.1422(3) 0.29200(5) 0.0213(3) Uani 1 1 d .
H33 H 0.3386 -0.2568 0.2710 0.026 Uiso 1 1 calc R
C34 C 0.27816(6) -0.0597(3) 0.39807(5) 0.0234(3) Uani 1 1 d .
C35 C 0.23423(7) -0.3367(3) 0.43959(5) 0.0318(4) Uani 1 1 d .
H35A H 0.2574 -0.3019 0.4631 0.048 Uiso 1 1 calc R
H35B H 0.2248 -0.5030 0.4397 0.048 Uiso 1 1 calc R
H35C H 0.2013 -0.2428 0.4413 0.048 Uiso 1 1 calc R
C36 C 0.31463(7) 0.6940(3) 0.00700(5) 0.0302(4) Uani 1 1 d .
H36A H 0.2879 0.7387 0.0277 0.045 Uiso 1 1 calc R
H36B H 0.2967 0.6723 -0.0194 0.045 Uiso 1 1 calc R
H36C H 0.3418 0.8174 0.0046 0.045 Uiso 1 1 calc R
C37 C 0.26609(6) 0.2112(3) 0.11157(5) 0.0226(3) Uani 1 1 d .
H37 H 0.2870 0.3456 0.1177 0.027 Uiso 1 1 calc R
C38 C 0.24088(6) 0.1935(3) 0.07406(5) 0.0237(3) Uani 1 1 d .
H38 H 0.2446 0.3154 0.0546 0.028 Uiso 1 1 calc R
C39 C 0.21000(6) -0.0021(3) 0.06472(5) 0.0197(3) Uani 1 1 d .
C40 C 0.20433(6) -0.1804(3) 0.09314(5) 0.0217(3) Uani 1 1 d .
H40 H 0.1832 -0.3143 0.0870 0.026 Uiso 1 1 calc R
C41 C 0.23013(6) -0.1601(3) 0.13098(5) 0.0222(3) Uani 1 1 d .
H41 H 0.2263 -0.2819 0.1505 0.027 Uiso 1 1 calc R
C42 C 0.26111(6) 0.0333(3) 0.14070(5) 0.0201(3) Uani 1 1 d .
C43 C 0.29148(6) 0.0496(3) 0.18051(5) 0.0234(3) Uani 1 1 d .
H43A H 0.2948 -0.1088 0.1924 0.028 Uiso 1 1 calc R
H43B H 0.3283 0.1079 0.1749 0.028 Uiso 1 1 calc R
C44 C 0.23555(6) 0.1453(3) 0.24358(5) 0.0214(3) Uani 1 1 d .
H44 H 0.2268 -0.0073 0.2529 0.026 Uiso 1 1 calc R
C45 C 0.22050(6) 0.3554(3) 0.26074(5) 0.0196(3) Uani 1 1 d .
C46 C 0.18875(6) 0.4054(3) 0.29755(5) 0.0203(3) Uani 1 1 d .
C47 C 0.18545(6) 0.2418(3) 0.32928(5) 0.0225(3) Uani 1 1 d .
H47 H 0.2029 0.0950 0.3265 0.027 Uiso 1 1 calc R
C48 C 0.15697(6) 0.2912(3) 0.36475(5) 0.0237(3) Uani 1 1 d .
H48 H 0.1549 0.1781 0.3859 0.028 Uiso 1 1 calc R
C49 C 0.13149(6) 0.5062(3) 0.36935(5) 0.0205(3) Uani 1 1 d .
C50 C 0.13376(6) 0.6692(3) 0.33741(5) 0.0210(3) Uani 1 1 d .
H50 H 0.1160 0.8154 0.3401 0.025 Uiso 1 1 calc R
C51 C 0.16193(6) 0.6178(3) 0.30185(5) 0.0214(3) Uani 1 1 d .
H51 H 0.1629 0.7285 0.2802 0.026 Uiso 1 1 calc R
C52 C 0.10272(6) 0.5565(3) 0.40837(5) 0.0220(3) Uani 1 1 d .
C53 C 0.05927(7) 0.8441(3) 0.44787(5) 0.0300(4) Uani 1 1 d .
H53A H 0.0270 0.7479 0.4517 0.045 Uiso 1 1 calc R
H53B H 0.0489 1.0090 0.4464 0.045 Uiso 1 1 calc R
H53C H 0.0839 0.8207 0.4710 0.045 Uiso 1 1 calc R
C54 C 0.15805(7) -0.2057(3) 0.01431(6) 0.0317(4) Uani 1 1 d .
H54A H 0.1824 -0.3406 0.0138 0.048 Uiso 1 1 calc R
H54B H 0.1429 -0.1814 -0.0130 0.048 Uiso 1 1 calc R
H54C H 0.1288 -0.2346 0.0338 0.048 Uiso 1 1 calc R

loop_
_atom_site_aniso_label
_atom_site_aniso_U_11
_atom_site_aniso_U_22
_atom_site_aniso_U_33
_atom_site_aniso_U_23
_atom_site_aniso_U_13
_atom_site_aniso_U_12
O1 0.0362(6) 0.0258(6) 0.0214(6) 0.0008(5) 0.0005(5) 0.0046(5)
O2 0.0393(7) 0.0270(7) 0.0322(7) 0.0054(6) -0.0070(6) -0.0007(5)
O3 0.0364(6) 0.0218(6) 0.0252(6) -0.0023(5) -0.0004(5) -0.0054(5)
O4 0.0324(6) 0.0228(6) 0.0211(6) 0.0007(5) -0.0007(5) 0.0048(5)
O5 0.0414(7) 0.0259(7) 0.0302(7) -0.0021(6) 0.0068(5) -0.0010(5)
O6 0.0379(7) 0.0240(6) 0.0244(7) 0.0016(5) 0.0030(5) -0.0088(5)
O7 0.0333(6) 0.0235(6) 0.0212(6) 0.0001(5) -0.0017(5) -0.0050(5)
O8 0.0398(7) 0.0280(7) 0.0300(7) 0.0058(6) 0.0095(5) 0.0020(5)
O9 0.0321(6) 0.0243(6) 0.0237(6) -0.0002(5) 0.0017(5) 0.0056(5)
N1 0.0204(6) 0.0175(7) 0.0253(7) -0.0023(6) 0.0050(5) -0.0014(5)
N2 0.0294(7) 0.0181(7) 0.0292(8) -0.0024(6) 0.0024(6) -0.0002(5)
N3 0.0284(7) 0.0185(7) 0.0243(7) -0.0003(6) 0.0008(5) 0.0010(5)
N4 0.0185(6) 0.0178(7) 0.0248(7) 0.0032(5) -0.0057(5) -0.0023(5)
N5 0.0249(6) 0.0187(7) 0.0274(7) 0.0032(6) -0.0023(5) 0.0000(5)
N6 0.0236(6) 0.0211(7) 0.0229(7) 0.0021(6) -0.0035(5) 0.0000(5)
N7 0.0212(6) 0.0188(7) 0.0231(7) -0.0026(6) -0.0043(5) 0.0013(5)
N8 0.0270(7) 0.0183(7) 0.0272(7) -0.0024(6) -0.0048(5) -0.0013(5)
N9 0.0268(7) 0.0205(7) 0.0202(7) -0.0004(6) -0.0026(5) -0.0028(5)
C1 0.0257(8) 0.0191(8) 0.0259(8) -0.0040(7) -0.0056(6) 0.0077(6)
C2 0.0335(8) 0.0199(8) 0.0229(8) 0.0024(7) -0.0060(7) 0.0033(7)
C3 0.0222(7) 0.0217(8) 0.0184(7) -0.0035(6) -0.0055(6) -0.0013(6)
C4 0.0222(7) 0.0166(8) 0.0290(9) -0.0016(7) -0.0021(6) 0.0026(6)
C5 0.0239(7) 0.0183(8) 0.0249(8) 0.0030(7) -0.0018(6) -0.0004(6)
C6 0.0168(7) 0.0210(8) 0.0241(8) -0.0028(7) -0.0018(6) -0.0035(6)
C7 0.0186(7) 0.0225(8) 0.0281(8) -0.0056(7) 0.0028(6) -0.0036(6)
C8 0.0207(7) 0.0175(8) 0.0238(8) -0.0010(7) 0.0044(6) 0.0009(6)
C9 0.0211(7) 0.0155(8) 0.0219(8) -0.0004(6) 0.0074(6) 0.0000(6)
C10 0.0183(7) 0.0176(8) 0.0231(8) -0.0018(6) 0.0085(6) 0.0021(6)
C11 0.0247(7) 0.0155(7) 0.0232(8) 0.0016(7) 0.0063(6) 0.0007(6)
C12 0.0217(7) 0.0148(7) 0.0254(8) -0.0027(6) 0.0070(6) -0.0016(6)
C13 0.0228(7) 0.0188(8) 0.0237(8) -0.0016(7) 0.0075(6) 0.0011(6)
C14 0.0271(8) 0.0181(8) 0.0251(8) 0.0023(7) 0.0054(6) -0.0011(6)
C15 0.0251(8) 0.0176(8) 0.0263(8) -0.0003(7) 0.0086(6) -0.0023(6)
C16 0.0200(7) 0.0231(9) 0.0259(8) -0.0011(7) 0.0059(6) 0.0012(6)
C17 0.0337(9) 0.0330(10) 0.0290(9) -0.0048(8) -0.0011(7) -0.0043(8)
C18 0.0351(9) 0.0313(10) 0.0304(10) -0.0044(8) 0.0070(8) 0.0039(7)
C19 0.0237(7) 0.0200(8) 0.0256(8) 0.0046(7) 0.0067(6) 0.0043(6)
C20 0.0309(8) 0.0188(8) 0.0228(8) -0.0013(7) 0.0073(7) 0.0028(6)
C21 0.0197(7) 0.0225(8) 0.0175(8) 0.0033(6) 0.0046(6) -0.0021(6)
C22 0.0234(7) 0.0163(8) 0.0250(8) 0.0051(7) 0.0058(6) 0.0020(6)
C23 0.0250(8) 0.0187(8) 0.0238(8) -0.0006(7) 0.0045(6) -0.0020(6)
C24 0.0181(7) 0.0212(8) 0.0231(8) 0.0043(7) 0.0052(6) -0.0026(6)
C25 0.0175(7) 0.0249(9) 0.0303(8) 0.0047(7) -0.0012(6) -0.0032(6)
C26 0.0193(7) 0.0226(8) 0.0206(8) 0.0005(6) -0.0058(6) 0.0003(6)
C27 0.0202(7) 0.0173(8) 0.0227(8) 0.0008(6) -0.0099(6) 0.0003(6)
C28 0.0189(7) 0.0195(8) 0.0192(7) 0.0024(6) -0.0076(6) 0.0007(6)
C29 0.0268(8) 0.0183(8) 0.0239(8) 0.0025(6) -0.0078(6) -0.0049(6)
C30 0.0291(8) 0.0211(8) 0.0236(8) -0.0024(7) -0.0055(6) -0.0015(6)
C31 0.0218(7) 0.0196(8) 0.0228(8) 0.0036(6) -0.0073(6) -0.0002(6)
C32 0.0238(7) 0.0169(8) 0.0257(8) 0.0009(6) -0.0053(6) -0.0028(6)
C33 0.0254(7) 0.0155(7) 0.0229(8) 0.0000(6) -0.0061(6) 0.0001(6)
C34 0.0223(7) 0.0237(9) 0.0241(8) 0.0018(7) -0.0061(6) -0.0002(6)
C35 0.0376(9) 0.0344(10) 0.0234(9) 0.0034(8) 0.0030(7) -0.0086(7)
C36 0.0355(9) 0.0270(9) 0.0280(9) 0.0043(7) -0.0032(7) 0.0047(7)
C37 0.0236(7) 0.0208(8) 0.0235(8) -0.0020(7) 0.0034(6) -0.0046(6)
C38 0.0292(8) 0.0193(8) 0.0225(8) 0.0029(6) 0.0054(7) -0.0021(6)
C39 0.0208(7) 0.0204(8) 0.0178(7) -0.0024(6) 0.0044(6) 0.0021(6)
C40 0.0222(7) 0.0162(8) 0.0268(8) -0.0022(7) 0.0028(6) -0.0019(6)
C41 0.0260(8) 0.0171(8) 0.0236(8) 0.0039(6) 0.0028(6) 0.0012(6)
C42 0.0176(7) 0.0205(8) 0.0220(8) -0.0024(6) 0.0027(6) 0.0024(6)
C43 0.0207(7) 0.0241(8) 0.0255(8) -0.0028(7) -0.0021(6) 0.0042(6)
C44 0.0215(7) 0.0203(8) 0.0223(8) 0.0004(7) -0.0051(6) -0.0012(6)
C45 0.0209(7) 0.0182(8) 0.0195(7) 0.0013(6) -0.0072(6) -0.0020(6)
C46 0.0188(7) 0.0193(8) 0.0229(8) -0.0022(7) -0.0075(6) -0.0030(6)
C47 0.0239(8) 0.0177(8) 0.0259(8) 0.0015(7) -0.0067(6) 0.0004(6)
C48 0.0252(7) 0.0209(8) 0.0249(8) 0.0051(7) -0.0034(6) -0.0003(6)
C49 0.0193(7) 0.0212(8) 0.0211(8) -0.0010(6) -0.0041(6) -0.0012(6)
C50 0.0212(7) 0.0161(8) 0.0257(8) 0.0003(7) -0.0040(6) 0.0002(6)
C51 0.0240(7) 0.0174(8) 0.0229(8) 0.0011(7) -0.0036(6) -0.0011(6)
C52 0.0179(7) 0.0227(9) 0.0254(8) -0.0006(7) -0.0033(6) -0.0023(6)
C53 0.0304(8) 0.0341(10) 0.0255(9) -0.0031(8) 0.0008(7) 0.0062(7)
C54 0.0357(9) 0.0299(9) 0.0295(9) -0.0026(8) -0.0086(7) -0.0055(7)

loop_
_atom_type_symbol
_atom_type_description
_atom_type_scat_dispersion_real
_atom_type_scat_dispersion_imag
_atom_type_scat_source
C C 0.0033 0.0016 'International Tables Vol C Tables 4.2.6.8 and 6.1.1.4'
H H 0.0000 0.0000 'International Tables Vol C Tables 4.2.6.8 and 6.1.1.4'
N N 0.0061 0.0033 'International Tables Vol C Tables 4.2.6.8 and 6.1.1.4'
O O 0.0106 0.0060 'International Tables Vol C Tables 4.2.6.8 and 6.1.1.4'

loop_
_geom_angle_atom_site_label_1
_geom_angle_atom_site_label_2
_geom_angle_atom_site_label_3
_geom_angle
C3 O1 C18 117.68(13)
C16 O3 C17 116.17(14)
C21 O4 C36 117.72(13)
C34 O6 C35 115.57(13)
C39 O7 C54 117.86(13)
C52 O9 C53 115.88(13)
N2 N1 C8 111.35(13)
N2 N1 C7 120.04(13)
C8 N1 C7 128.61(14)
N3 N2 N1 106.95(13)
N2 N3 C9 109.08(13)
C26 N4 N5 111.02(13)
C26 N4 C25 128.51(14)
N5 N4 C25 120.45(13)
N6 N5 N4 106.76(13)
N5 N6 C27 109.18(13)
N8 N7 C44 111.09(13)
N8 N7 C43 120.29(13)
C44 N7 C43 128.61(14)
N9 N8 N7 107.08(13)
N8 N9 C45 109.29(13)
C2 C1 C6 120.83(15)
C2 C1 H1 119.6
C6 C1 H1 119.6
C1 C2 C3 119.97(15)
C1 C2 H2 120.0
C3 C2 H2 120.0
O1 C3 C4 124.43(14)
O1 C3 C2 115.40(14)
C4 C3 C2 120.17(15)
C3 C4 C5 119.12(14)
C3 C4 H4 120.4
C5 C4 H4 120.4
C6 C5 C4 121.61(15)
C6 C5 H5 119.2
C4 C5 H5 119.2
C5 C6 C1 118.29(14)
C5 C6 C7 121.20(14)
C1 C6 C7 120.48(14)
N1 C7 C6 113.05(12)
N1 C7 H7A 109.0
C6 C7 H7A 109.0
N1 C7 H7B 109.0
C6 C7 H7B 109.0
H7A C7 H7B 107.8
N1 C8 C9 104.81(14)
N1 C8 H8 127.6
C9 C8 H8 127.6
N3 C9 C8 107.80(14)
N3 C9 C10 121.52(14)
C8 C9 C10 130.61(14)
C11 C10 C15 118.83(15)
C11 C10 C9 120.80(14)
C15 C10 C9 120.34(14)
C12 C11 C10 120.37(14)
C12 C11 H11 119.8
C10 C11 H11 119.8
C11 C12 C13 120.33(14)
C11 C12 H12 119.8
C13 C12 H12 119.8
C14 C13 C12 119.43(15)
C14 C13 C16 118.63(14)
C12 C13 C16 121.93(14)
C15 C14 C13 120.07(15)
C15 C14 H14 120.0
C13 C14 H14 120.0
C14 C15 C10 120.93(15)
C14 C15 H15 119.5
C10 C15 H15 119.5
O2 C16 O3 123.55(16)
O2 C16 C13 124.43(15)
O3 C16 C13 112.00(14)
O3 C17 H17A 109.5
O3 C17 H17B 109.5
H17A C17 H17B 109.5
O3 C17 H17C 109.5
H17A C17 H17C 109.5
H17B C17 H17C 109.5
O1 C18 H18A 109.5
O1 C18 H18B 109.5
H18A C18 H18B 109.5
O1 C18 H18C 109.5
H18A C18 H18C 109.5
H18B C18 H18C 109.5
C20 C19 C24 120.83(15)
C20 C19 H19 119.6
C24 C19 H19 119.6
C19 C20 C21 120.09(15)
C19 C20 H20 120.0
C21 C20 H20 120.0
O4 C21 C22 124.66(14)
O4 C21 C20 115.32(14)
C22 C21 C20 120.02(14)
C21 C22 C23 119.23(14)
C21 C22 H22 120.4
C23 C22 H22 120.4
C24 C23 C22 121.12(15)
C24 C23 H23 119.4
C22 C23 H23 119.4
C23 C24 C19 118.70(15)
C23 C24 C25 121.12(14)
C19 C24 C25 120.13(14)
N4 C25 C24 113.18(12)
N4 C25 H25A 108.9
C24 C25 H25A 108.9
N4 C25 H25B 108.9
C24 C25 H25B 108.9
H25A C25 H25B 107.8
N4 C26 C27 105.22(14)
N4 C26 H26 127.4
C27 C26 H26 127.4
N6 C27 C26 107.82(14)
N6 C27 C28 121.69(14)
C26 C27 C28 130.49(15)
C33 C28 C29 118.87(15)
C33 C28 C27 120.99(14)
C29 C28 C27 120.14(14)
C30 C29 C28 120.69(15)
C30 C29 H29 119.7
C28 C29 H29 119.7
C29 C30 C31 119.96(15)
C29 C30 H30 120.0
C31 C30 H30 120.0
C32 C31 C30 119.78(15)
C32 C31 C34 122.09(14)
C30 C31 C34 118.12(14)
C33 C32 C31 120.13(15)
C33 C32 H32 119.9
C31 C32 H32 119.9
C32 C33 C28 120.55(15)
C32 C33 H33 119.7
C28 C33 H33 119.7
O5 C34 O6 123.72(15)
O5 C34 C31 124.45(15)
O6 C34 C31 111.82(14)
O6 C35 H35A 109.5
O6 C35 H35B 109.5
H35A C35 H35B 109.5
O6 C35 H35C 109.5
H35A C35 H35C 109.5
H35B C35 H35C 109.5
O4 C36 H36A 109.5
O4 C36 H36B 109.5
H36A C36 H36B 109.5
O4 C36 H36C 109.5
H36A C36 H36C 109.5
H36B C36 H36C 109.5
C38 C37 C42 120.73(15)
C38 C37 H37 119.6
C42 C37 H37 119.6
C37 C38 C39 120.25(15)
C37 C38 H38 119.9
C39 C38 H38 119.9
O7 C39 C40 124.40(14)
O7 C39 C38 115.52(14)
C40 C39 C38 120.08(14)
C39 C40 C41 119.01(14)
C39 C40 H40 120.5
C41 C40 H40 120.5
C42 C41 C40 121.59(15)
C42 C41 H41 119.2
C40 C41 H41 119.2
C41 C42 C37 118.33(14)
C41 C42 C43 121.69(14)
C37 C42 C43 119.90(14)
N7 C43 C42 113.40(12)
N7 C43 H43A 108.9
C42 C43 H43A 108.9
N7 C43 H43B 108.9
C42 C43 H43B 108.9
H43A C43 H43B 107.7
N7 C44 C45 104.79(14)
N7 C44 H44 127.6
C45 C44 H44 127.6
N9 C45 C44 107.74(14)
N9 C45 C46 121.74(14)
C44 C45 C46 130.49(14)
C51 C46 C47 118.77(15)
C51 C46 C45 120.61(14)
C47 C46 C45 120.62(14)
C48 C47 C46 120.86(15)
C48 C47 H47 119.6
C46 C47 H47 119.6
C47 C48 C49 120.14(15)
C47 C48 H48 119.9
C49 C48 H48 119.9
C48 C49 C50 119.33(15)
C48 C49 C52 118.76(14)
C50 C49 C52 121.91(14)
C51 C50 C49 120.20(14)
C51 C50 H50 119.9
C49 C50 H50 119.9
C50 C51 C46 120.66(15)
C50 C51 H51 119.7
C46 C51 H51 119.7
O8 C52 O9 123.86(15)
O8 C52 C49 124.03(15)
O9 C52 C49 112.09(14)
O9 C53 H53A 109.5
O9 C53 H53B 109.5
H53A C53 H53B 109.5
O9 C53 H53C 109.5
H53A C53 H53C 109.5
H53B C53 H53C 109.5
O7 C54 H54A 109.5
O7 C54 H54B 109.5
H54A C54 H54B 109.5
O7 C54 H54C 109.5
H54A C54 H54C 109.5
H54B C54 H54C 109.5

loop_
_geom_bond_atom_site_label_1
_geom_bond_atom_site_label_2
_geom_bond_distance
O1 C3 1.3759(19)
O1 C18 1.423(2)
O2 C16 1.206(2)
O3 C16 1.334(2)
O3 C17 1.441(2)
O4 C21 1.3732(18)
O4 C36 1.4242(19)
O5 C34 1.206(2)
O6 C34 1.3314(19)
O6 C35 1.4513(19)
O7 C39 1.3733(18)
O7 C54 1.423(2)
O8 C52 1.205(2)
O9 C52 1.3335(19)
O9 C53 1.443(2)
N1 N2 1.3424(19)
N1 C8 1.345(2)
N1 C7 1.472(2)
N2 N3 1.3204(19)
N3 C9 1.365(2)
N4 C26 1.343(2)
N4 N5 1.3465(18)
N4 C25 1.471(2)
N5 N6 1.3199(19)
N6 C27 1.363(2)
N7 N8 1.3471(19)
N7 C44 1.350(2)
N7 C43 1.474(2)
N8 N9 1.3146(19)
N9 C45 1.368(2)
C1 C2 1.386(2)
C1 C6 1.399(2)
C1 H1 0.9500
C2 C3 1.389(2)
C2 H2 0.9500
C3 C4 1.387(2)
C4 C5 1.397(2)
C4 H4 0.9500
C5 C6 1.383(2)
C5 H5 0.9500
C6 C7 1.508(2)
C7 H7A 0.9900
C7 H7B 0.9900
C8 C9 1.379(2)
C8 H8 0.9500
C9 C10 1.465(2)
C10 C11 1.396(2)
C10 C15 1.400(2)
C11 C12 1.391(2)
C11 H11 0.9500
C12 C13 1.398(2)
C12 H12 0.9500
C13 C14 1.394(2)
C13 C16 1.484(2)
C14 C15 1.385(2)
C14 H14 0.9500
C15 H15 0.9500
C17 H17A 0.9800
C17 H17B 0.9800
C17 H17C 0.9800
C18 H18A 0.9800
C18 H18B 0.9800
C18 H18C 0.9800
C19 C20 1.382(2)
C19 C24 1.395(2)
C19 H19 0.9500
C20 C21 1.394(2)
C20 H20 0.9500
C21 C22 1.386(2)
C22 C23 1.403(2)
C22 H22 0.9500
C23 C24 1.385(2)
C23 H23 0.9500
C24 C25 1.515(2)
C25 H25A 0.9900
C25 H25B 0.9900
C26 C27 1.370(2)
C26 H26 0.9500
C27 C28 1.471(2)
C28 C33 1.395(2)
C28 C29 1.399(2)
C29 C30 1.387(2)
C29 H29 0.9500
C30 C31 1.393(2)
C30 H30 0.9500
C31 C32 1.391(2)
C31 C34 1.500(2)
C32 C33 1.389(2)
C32 H32 0.9500
C33 H33 0.9500
C35 H35A 0.9800
C35 H35B 0.9800
C35 H35C 0.9800
C36 H36A 0.9800
C36 H36B 0.9800
C36 H36C 0.9800
C37 C38 1.380(2)
C37 C42 1.400(2)
C37 H37 0.9500
C38 C39 1.391(2)
C38 H38 0.9500
C39 C40 1.388(2)
C40 C41 1.398(2)
C40 H40 0.9500
C41 C42 1.385(2)
C41 H41 0.9500
C42 C43 1.507(2)
C43 H43A 0.9900
C43 H43B 0.9900
C44 C45 1.379(2)
C44 H44 0.9500
C45 C46 1.467(2)
C46 C51 1.393(2)
C46 C47 1.400(2)
C47 C48 1.387(2)
C47 H47 0.9500
C48 C49 1.392(2)
C48 H48 0.9500
C49 C50 1.402(2)
C49 C52 1.490(2)
C50 C51 1.388(2)
C50 H50 0.9500
C51 H51 0.9500
C53 H53A 0.9800
C53 H53B 0.9800
C53 H53C 0.9800
C54 H54A 0.9800
C54 H54B 0.9800
C54 H54C 0.9800

loop_
_geom_torsion_atom_site_label_1
_geom_torsion_atom_site_label_2
_geom_torsion_atom_site_label_3
_geom_torsion_atom_site_label_4
_geom_torsion
C8 N1 N2 N3 0.34(16)
C7 N1 N2 N3 -179.97(12)
N1 N2 N3 C9 -0.57(16)
C26 N4 N5 N6 0.16(16)
C25 N4 N5 N6 -178.05(12)
N4 N5 N6 C27 -0.26(16)
C44 N7 N8 N9 -0.24(16)
C43 N7 N8 N9 178.97(12)
N7 N8 N9 C45 0.19(16)
C6 C1 C2 C3 0.1(2)
C18 O1 C3 C4 3.7(2)
C18 O1 C3 C2 -176.47(14)
C1 C2 C3 O1 -179.65(14)
C1 C2 C3 C4 0.2(2)
O1 C3 C4 C5 179.62(14)
C2 C3 C4 C5 -0.2(2)
C3 C4 C5 C6 0.0(2)
C4 C5 C6 C1 0.4(2)
C4 C5 C6 C7 178.40(14)
C2 C1 C6 C5 -0.4(2)
C2 C1 C6 C7 -178.43(14)
N2 N1 C7 C6 79.50(17)
C8 N1 C7 C6 -100.86(17)
C5 C6 C7 N1 101.20(17)
C1 C6 C7 N1 -80.80(17)
N2 N1 C8 C9 0.04(16)
C7 N1 C8 C9 -179.63(13)
N2 N3 C9 C8 0.61(16)
N2 N3 C9 C10 -176.59(12)
N1 C8 C9 N3 -0.38(15)
N1 C8 C9 C10 176.47(14)
N3 C9 C10 C11 -24.5(2)
C8 C9 C10 C11 159.04(15)
N3 C9 C10 C15 153.68(14)
C8 C9 C10 C15 -22.8(2)
C15 C10 C11 C12 -2.3(2)
C9 C10 C11 C12 175.89(13)
C10 C11 C12 C13 1.3(2)
C11 C12 C13 C14 0.6(2)
C11 C12 C13 C16 -179.80(13)
C12 C13 C14 C15 -1.5(2)
C16 C13 C14 C15 178.94(14)
C13 C14 C15 C10 0.4(2)
C11 C10 C15 C14 1.4(2)
C9 C10 C15 C14 -176.74(13)
C17 O3 C16 O2 -0.1(2)
C17 O3 C16 C13 178.28(13)
C14 C13 C16 O2 6.8(2)
C12 C13 C16 O2 -172.74(15)
C14 C13 C16 O3 -171.51(13)
C12 C13 C16 O3 8.90(19)
C24 C19 C20 C21 0.0(2)
C36 O4 C21 C22 8.6(2)
C36 O4 C21 C20 -171.67(14)
C19 C20 C21 O4 179.23(13)
C19 C20 C21 C22 -1.0(2)
O4 C21 C22 C23 -179.27(13)
C20 C21 C22 C23 1.0(2)
C21 C22 C23 C24 0.0(2)
C22 C23 C24 C19 -0.9(2)
C22 C23 C24 C25 176.63(13)
C20 C19 C24 C23 0.9(2)
C20 C19 C24 C25 -176.67(14)
C26 N4 C25 C24 -99.29(18)
N5 N4 C25 C24 78.58(17)
C23 C24 C25 N4 104.12(16)
C19 C24 C25 N4 -78.35(18)
N5 N4 C26 C27 0.00(16)
C25 N4 C26 C27 178.03(13)
N5 N6 C27 C26 0.26(16)
N5 N6 C27 C28 179.77(12)
N4 C26 C27 N6 -0.15(15)
N4 C26 C27 C28 -179.61(14)
N6 C27 C28 C33 -23.7(2)
C26 C27 C28 C33 155.67(15)
N6 C27 C28 C29 156.10(14)
C26 C27 C28 C29 -24.5(2)
C33 C28 C29 C30 0.6(2)
C27 C28 C29 C30 -179.21(14)
C28 C29 C30 C31 0.8(2)
C29 C30 C31 C32 -1.6(2)
C29 C30 C31 C34 179.10(14)
C30 C31 C32 C33 1.0(2)
C34 C31 C32 C33 -179.72(13)
C31 C32 C33 C28 0.4(2)
C29 C28 C33 C32 -1.2(2)
C27 C28 C33 C32 178.61(13)
C35 O6 C34 O5 0.4(2)
C35 O6 C34 C31 179.20(13)
C32 C31 C34 O5 -170.72(15)
C30 C31 C34 O5 8.6(2)
C32 C31 C34 O6 10.4(2)
C30 C31 C34 O6 -170.26(13)
C42 C37 C38 C39 0.1(2)
C54 O7 C39 C40 -3.2(2)
C54 O7 C39 C38 176.11(14)
C37 C38 C39 O7 -179.28(13)
C37 C38 C39 C40 0.1(2)
O7 C39 C40 C41 179.18(14)
C38 C39 C40 C41 -0.1(2)
C39 C40 C41 C42 0.0(2)
C40 C41 C42 C37 0.2(2)
C40 C41 C42 C43 -176.51(14)
C38 C37 C42 C41 -0.2(2)
C38 C37 C42 C43 176.52(14)
N8 N7 C43 C42 -77.03(17)
C44 N7 C43 C42 102.02(18)
C41 C42 C43 N7 -103.53(17)
C37 C42 C43 N7 79.81(18)
N8 N7 C44 C45 0.19(16)
C43 N7 C44 C45 -178.94(13)
N8 N9 C45 C44 -0.08(16)
N8 N9 C45 C46 178.43(12)
N7 C44 C45 N9 -0.07(15)
N7 C44 C45 C46 -178.40(14)
N9 C45 C46 C51 25.2(2)
C44 C45 C46 C51 -156.70(15)
N9 C45 C46 C47 -153.94(14)
C44 C45 C46 C47 24.2(2)
C51 C46 C47 C48 -1.3(2)
C45 C46 C47 C48 177.82(13)
C46 C47 C48 C49 -0.4(2)
C47 C48 C49 C50 1.6(2)
C47 C48 C49 C52 -178.07(13)
C48 C49 C50 C51 -1.0(2)
C52 C49 C50 C51 178.64(13)
C49 C50 C51 C46 -0.7(2)
C47 C46 C51 C50 1.9(2)
C45 C46 C51 C50 -177.25(13)
C53 O9 C52 O8 0.9(2)
C53 O9 C52 C49 -177.76(12)
C48 C49 C52 O8 -6.1(2)
C50 C49 C52 O8 174.19(15)
C48 C49 C52 O9 172.56(13)
C50 C49 C52 O9 -7.12(19)
